data_2108647
loop_
_publ_author_name
'Kosyl, Katarzyna M.'
'Paszkowicz, Wojciech'
'Shekhovtsov, Alexey N.'
'Kosmyna, Miron B.'
'Antonowicz, Jerzy'
'Olczak, Adam'
'Fitch, Andrew N.'

_publ_section_title
;
 Variation of cation distribution with temperature and its consequences on
 thermal expansion for Ca~3~Eu~2~(BO~3~)~4~
;
_journal_coeditor_code RA5073SUP1
_journal_issue 4
_journal_name_full 'Acta Crystallographica Section B'
_journal_page_first 554
_journal_page_last 562
_journal_paper_doi 10.1107/S2052520620006757
_journal_volume 76
_journal_year 2020
_chemical_formula_moiety 'Ca3, Eu2, (B O3)4'
_chemical_formula_structural 'Ca3 Eu2 (B O3)4'
_chemical_formula_sum 'B4 Ca3 Eu2 O12'
_chemical_formula_weight 659.40
_chemical_name_systematic 'Dieuropium tricalcium tetraborate'
_space_group_IT_number 62
_space_group_name_Hall '-P 2ac 2n'
_space_group_name_H-M_alt 'P n m a'
_symmetry_cell_setting orthorhombic
_symmetry_space_group_name_Hall '-P 2ac 2n'
_symmetry_space_group_name_H-M 'P n m a'
_cell_angle_alpha 90
_cell_angle_beta 90
_cell_angle_gamma 90
_cell_formula_units_Z 4
_cell_length_a 7.20378(2)
_cell_length_b 15.57492(5)
_cell_length_c 8.63406(3)
_cell_measurement_temperature 295
_cell_volume 968.727(5)
_diffrn_ambient_temperature 295
_diffrn_detector '9-channel Si 111 multianalyser stage'
_diffrn_measurement_device_type 'ID22 diffractometer, transmission geometry'
_diffrn_radiation_monochromator 'channel cut Si 111 monochromator'
_diffrn_radiation_type synchrotron
_diffrn_radiation_wavelength 0.400218(4)
_diffrn_source 'synchrotron radiation'
_diffrn_source_type 'ESRF, beamline ID22'
_exptl_absorpt_correction_type none
_exptl_crystal_description powder
_pd_block_diffractogram_id 295K_Rietveld
_pd_char_colour white
_pd_meas_2theta_range_inc 0.002
_pd_meas_2theta_range_max 40.00
_pd_meas_2theta_range_min 0.502
_pd_meas_number_of_points 19750
_pd_meas_scan_method cont
_pd_proc_2theta_range_inc 0.002
_pd_proc_2theta_range_max 33.00
_pd_proc_2theta_range_min 2.500
_pd_proc_ls_background_function
;
manually determined, fitted at the last stage of refinement
;
_pd_proc_ls_profile_function Voigt
_pd_proc_ls_prof_R_factor 6.04
_pd_proc_ls_prof_wR_expected 1.89
_pd_proc_ls_prof_wR_factor 9.11
_pd_proc_wavelength 0.400218
_pd_spec_description
;
sample made by solid state reaction followed by short-time melting
;
_pd_spec_mounting 'packed into borosilicate capillary'
_pd_spec_mount_mode transmission
_pd_spec_shape cylinder
_pd_spec_size_axial 1
_pd_spec_size_equat 0.7
_refine_ls_goodness_of_fit_all 4.809
_refine_ls_R_I_factor 6.735
_cod_data_source_file ra5073sup1.cif
_cod_data_source_block I
_cod_original_cell_volume 968.727(6)
_cod_original_formula_sum 'B4 Ca3 O12 Eu2'
_cod_database_code 2108647

loop_
_symmetry_equiv_pos_site_id
_symmetry_equiv_pos_as_xyz
1 X,Y,Z
2 -X,Y+1/2,-Z
3 -X+1/2,-Y,Z+1/2
4 -X+1/2,Y+1/2,Z+1/2
5 X,-Y+1/2,Z
6 -X,-Y,-Z
7 X+1/2,-Y+1/2,-Z+1/2
8 X+1/2,Y,-Z+1/2

loop_
_atom_site_label
_atom_site_type_symbol
_atom_site_symmetry_multiplicity
_atom_site_fract_x
_atom_site_fract_y
_atom_site_fract_z
_atom_site_occupancy
_atom_site_B_iso_or_equiv
Ca1 Ca 8 0.51946(14) 0.08348(6) 0.82354(12) 0.5309(12) 1.69(2)
Eu1 Eu 8 0.51946(14) 0.08348(6) 0.82354(12) 0.4691(12) 1.69(2)
Ca2 Ca 8 0.69687(19) 0.12768(8) 0.34419(16) 0.7403(10) 1.69(2)
Eu2 Eu 8 0.69687(19) 0.12768(8) 0.34419(16) 0.2597(10) 1.69(2)
Ca3 Ca 4 0.32762(18) 0.25 0.53358(15) 0.4575(16) 1.69(2)
Eu3 Eu 4 0.32762(18) 0.25 0.53358(15) 0.5425(16) 1.69(2)
B1 B 8 0.333(3) 0.4488(11) 0.447(2) 1 6.0(4)
B2 B 4 0.710(3) 0.25 0.655(3) 1 6.0(4)
B3 B 4 0.490(4) 0.25 0.134(3) 1 6.0(4)
O1 O 8 0.5542(10) 0.1752(4) 0.0660(9) 1 4.54(10)
O2 O 8 0.7541(11) 0.3240(4) 0.7248(8) 1 4.54(10)
O3 O 8 0.4074(12) 0.4068(5) 0.5674(10) 1 4.54(10)
O4 O 8 0.2036(11) 0.5085(5) 0.4873(9) 1 4.54(10)
O5 O 8 0.3946(11) 0.4619(5) 0.3005(10) 1 4.54(10)
O6 O 4 0.3950(15) 0.25 0.2692(13) 1 4.54(10)
O7 O 4 0.6619(15) 0.25 0.5035(12) 1 4.54(10)

loop_
_geom_angle_atom_site_label_1
_geom_angle_atom_site_label_2
_geom_angle_atom_site_label_3
_geom_angle
_geom_angle_site_symmetry_1
_geom_angle_site_symmetry_2
_geom_angle_site_symmetry_3
O5 B1 O3 132.1(16) 1_555 1_555 1_555
O4 B1 O5 111.1(13) 1_555 1_555 1_555
O4 B1 O3 113.9(14) 1_555 1_555 1_555
O2 B2 O2 119(2) 1_555 1_555 5_555
O7 B2 O2 119.7(11) 1_555 1_555 1_555
O7 B2 O2 119.7(11) 1_555 1_555 5_555
O1 B3 O6 122.2(9) 5_555 1_555 1_555
O1 B3 O1 114.8(18) 1_555 1_555 5_555
O1 B3 O6 122.2(9) 1_555 1_555 1_555

loop_
_geom_bond_atom_site_label_1
_geom_bond_atom_site_label_2
_geom_bond_distance
_geom_bond_site_symmetry_1
_geom_bond_site_symmetry_2
Ca1 Eu1 0.00000 1_555 1_555
Ca1 O5 2.261(8) 1_555 2_646
Ca1 O3 2.359(8) 1_555 5_555
Ca1 O2 2.379(8) 1_555 5_555
Ca1 O2 2.430(8) 1_555 7_456
Ca1 O4 2.438(8) 1_555 4_545
Ca1 O4 2.546(8) 1_555 7_556
Ca1 O1 2.547(7) 1_555 1_556
Ca1 O3 2.953(8) 1_555 7_556
Ca2 Eu2 0.00000 1_555 1_555
Ca2 O5 2.353(8) 1_555 7_555
Ca2 O7 2.363(7) 1_555 1_555
Ca2 O4 2.465(8) 1_555 2_646
Ca2 O6 2.574(8) 1_555 7_555
Ca2 O5 2.614(8) 1_555 5_555
Ca2 O1 2.715(7) 1_555 1_555
Ca2 O1 2.788(8) 1_555 8_555
Ca2 O3 2.890(8) 1_555 5_555
Ca2 O6 2.963(8) 1_555 1_555
Ca3 Eu3 0.00000 1_555 1_555
Ca3 O6 2.33(1) 1_555 1_555
Ca3 O7 2.42(1) 1_555 1_555
Ca3 O2 2.442(7) 1_555 7_456
Ca3 O2 2.442(7) 1_555 8_456
Ca3 O1 2.445(7) 1_555 7_455
Ca3 O1 2.445(7) 1_555 8_455
Ca3 O3 2.525(8) 1_555 5_555
Ca3 O3 2.525(8) 1_555 1_555
B1 O3 1.34(2) 1_555 1_555
B1 O5 1.35(2) 1_555 1_555
B1 O4 1.37(2) 1_555 1_555
B2 O2 1.34(1) 1_555 5_555
B2 O2 1.34(1) 1_555 1_555
B2 O7 1.35(3) 1_555 1_555
B3 O6 1.36(3) 1_555 1_555
B3 O1 1.38(2) 1_555 5_555
B3 O1 1.38(2) 1_555 1_555
